data_4109005
loop_
_publ_author_name
'Rajshekhar Ghosh'
'Xiawei Zhang'
'Patrick Achord'
'Thomas J. Emge'
'Karsten Krogh-Jespersen'
'Alan S. Goldman'

_publ_contact_author_address
; 
 Department of Chemistry 
 Rutgers, The State University of New Jersey
 610 Taylor Road
 Piscataway, New Jersey  08854-8087  U.S.A. 
;
_publ_contact_author_email agoldman@rutchem.rutgers.edu
_publ_contact_author_name 'Alan S. Goldman'
_publ_section_title
;
 Dimerization of Alkynes Promoted by a Pincer-Ligated Iridium Complex. C-C
 Reductive Elimination Inhibited by Steric Crowding
;
_journal_name_full 'Journal of the American Chemical Society'
_journal_page_first 853
_journal_page_last 866
_journal_paper_doi 10.1021/ja0647194
_journal_volume 129
_journal_year 2007
_chemical_formula_sum 'C37 H52 Ir O P2'
_chemical_formula_weight 766.93
_chemical_name_systematic
; 
 ? 
;
_space_group_IT_number 15
_symmetry_cell_setting monoclinic
_symmetry_space_group_name_Hall '-C 2yc'
_symmetry_space_group_name_H-M 'C 1 2/c 1'
_atom_sites_solution_hydrogens geom
_atom_sites_solution_primary direct
_atom_sites_solution_secondary difmap
_audit_creation_method SHELXL-97
_cell_angle_alpha 90.00
_cell_angle_beta 94.434(1)
_cell_angle_gamma 90.00
_cell_formula_units_Z 8
_cell_length_a 21.2310(15)
_cell_length_b 7.9699(6)
_cell_length_c 41.317(3)
_cell_measurement_reflns_used 6739
_cell_measurement_temperature 100(2)
_cell_measurement_theta_max 30.55
_cell_measurement_theta_min 2.73
_cell_volume 6970.3(9)
_computing_cell_refinement 'Bruker SMART'
_computing_data_collection 'Bruker SMART'
_computing_data_reduction 'Bruker SAINT'
_computing_molecular_graphics 'Bruker SHELXTL'
_computing_publication_material 'Bruker SHELXTL'
_computing_structure_refinement 'SHELXL-97 (Sheldrick, 1997)'
_computing_structure_solution 'SHELXS-97 (Sheldrick, 1990)'
_diffrn_ambient_temperature 100(2)
_diffrn_measured_fraction_theta_full 0.997
_diffrn_measured_fraction_theta_max 0.997
_diffrn_measurement_device_type 'CCD area detector'
_diffrn_measurement_method 'phi and omega scans'
_diffrn_radiation_monochromator graphite
_diffrn_radiation_source 'fine-focus sealed tube'
_diffrn_radiation_type MoK\a
_diffrn_radiation_wavelength 0.71073
_diffrn_reflns_av_R_equivalents 0.0376
_diffrn_reflns_av_sigmaI/netI 0.0358
_diffrn_reflns_limit_h_max 29
_diffrn_reflns_limit_h_min -30
_diffrn_reflns_limit_k_max 11
_diffrn_reflns_limit_k_min -11
_diffrn_reflns_limit_l_max 58
_diffrn_reflns_limit_l_min -59
_diffrn_reflns_number 40348
_diffrn_reflns_theta_full 30.56
_diffrn_reflns_theta_max 30.56
_diffrn_reflns_theta_min 2.09
_diffrn_standards_decay_% 0
_diffrn_standards_interval_time 0
_diffrn_standards_number 0
_exptl_absorpt_coefficient_mu 3.949
_exptl_absorpt_correction_T_max 0.9999
_exptl_absorpt_correction_T_min 0.6457
_exptl_absorpt_correction_type multi-scan
_exptl_absorpt_process_details 'Bruker SAINT (SADABS)'
_exptl_crystal_colour orange
_exptl_crystal_density_diffrn 1.462
_exptl_crystal_description plate
_exptl_crystal_F_000 3112
_exptl_crystal_size_max 0.25
_exptl_crystal_size_mid 0.15
_exptl_crystal_size_min 0.05
_refine_diff_density_max 2.558
_refine_diff_density_min -3.994
_refine_diff_density_rms 0.133
_refine_ls_extinction_method none
_refine_ls_goodness_of_fit_ref 1.009
_refine_ls_hydrogen_treatment mixed
_refine_ls_matrix_type full
_refine_ls_number_parameters 507
_refine_ls_number_reflns 10677
_refine_ls_number_restraints 1018
_refine_ls_restrained_S_all 0.968
_refine_ls_R_factor_all 0.0513
_refine_ls_R_factor_gt 0.0409
_refine_ls_shift/su_max 0.002
_refine_ls_shift/su_mean 0.000
_refine_ls_structure_factor_coef Fsqd
_refine_ls_weighting_details 'calc w=1/[\s^2^(Fo^2^)+(0.0320P)^2^+62.0000P] where P=(Fo^2^+2Fc^2^)/3'
_refine_ls_weighting_scheme calc
_refine_ls_wR_factor_gt 0.0847
_refine_ls_wR_factor_ref 0.0884
_reflns_number_gt 9204
_reflns_number_total 10677
_reflns_threshold_expression >2sigma(I)
_cod_data_source_file ja0647194si20060716_051326.cif
_cod_data_source_block irccph
_cod_original_cell_volume 6970.2(9)
_cod_database_code 4109005

loop_
_symmetry_equiv_pos_as_xyz
'x, y, z'
'-x, y, -z+1/2'
'x+1/2, y+1/2, z'
'-x+1/2, y+1/2, -z+1/2'
'-x, -y, -z'
'x, -y, z-1/2'
'-x+1/2, -y+1/2, -z'
'x+1/2, -y+1/2, z-1/2'

loop_
_atom_site_label
_atom_site_type_symbol
_atom_site_fract_x
_atom_site_fract_y
_atom_site_fract_z
_atom_site_U_iso_or_equiv
_atom_site_adp_type
_atom_site_occupancy
_atom_site_symmetry_multiplicity
_atom_site_calc_flag
_atom_site_refinement_flags
_atom_site_disorder_assembly
_atom_site_disorder_group
Ir1 Ir 0.324234(6) 0.579514(18) -0.144215(3) 0.02090(4) Uani 1 1 d . . .
P1 P 0.41128(4) 0.49091(13) -0.11276(3) 0.0251(2) Uani 1 1 d . A .
P2 P 0.22782(4) 0.68730(13) -0.16210(2) 0.02326(19) Uani 1 1 d . A .
C1 C 0.30616(17) 0.7071(4) -0.10199(9) 0.0214(7) Uani 1 1 d U A .
C2 C 0.3478(2) 0.7010(6) -0.07378(11) 0.0370(10) Uani 1 1 d U . .
C3 C 0.3352(2) 0.7864(7) -0.04548(11) 0.0418(11) Uani 1 1 d U A .
H3 H 0.3633 0.7781 -0.0271 0.050 Uiso 1 1 calc R . .
C4 C 0.2816(2) 0.8827(6) -0.04457(11) 0.0358(10) Uani 1 1 d U . .
H4 H 0.2737 0.9409 -0.0258 0.043 Uiso 1 1 calc R A .
C5 C 0.2397(2) 0.8921(5) -0.07170(10) 0.0316(9) Uani 1 1 d U A .
H5 H 0.2033 0.9566 -0.0712 0.038 Uiso 1 1 calc R . .
C6 C 0.25143(19) 0.8061(5) -0.09979(9) 0.0265(8) Uani 1 1 d U . .
C7A C 0.4150(4) 0.6400(13) -0.0774(2) 0.0302(17) Uani 0.50 1 d PDU A 1
H7A1 H 0.4316 0.5835 -0.0578 0.036 Uiso 0.50 1 calc PR A 1
H7A2 H 0.4424 0.7341 -0.0814 0.036 Uiso 0.50 1 calc PR A 1
C8A C 0.1967(4) 0.7805(13) -0.1270(2) 0.0262(16) Uani 0.50 1 d PDU A 1
H8A1 H 0.1775 0.8878 -0.1328 0.031 Uiso 0.50 1 calc PR A 1
H8A2 H 0.1646 0.7082 -0.1190 0.031 Uiso 0.50 1 calc PR A 1
C9A C 0.4916(7) 0.5366(14) -0.1297(3) 0.0344(19) Uani 0.50 1 d PDU A 1
C10A C 0.5493(9) 0.537(2) -0.1049(4) 0.040(3) Uani 0.50 1 d PDU A 1
H10A H 0.5533 0.4295 -0.0945 0.060 Uiso 0.50 1 calc PR A 1
H10B H 0.5440 0.6220 -0.0888 0.060 Uiso 0.50 1 calc PR A 1
H10C H 0.5867 0.5605 -0.1157 0.060 Uiso 0.50 1 calc PR A 1
C11A C 0.5003(5) 0.4048(14) -0.1561(3) 0.049(2) Uani 0.50 1 d PDU A 1
H11A H 0.5031 0.2953 -0.1464 0.074 Uiso 0.50 1 calc PR A 1
H11B H 0.5383 0.4281 -0.1664 0.074 Uiso 0.50 1 calc PR A 1
H11C H 0.4648 0.4085 -0.1720 0.074 Uiso 0.50 1 calc PR A 1
C12A C 0.4878(5) 0.7095(13) -0.1458(3) 0.051(3) Uani 0.50 1 d PDU A 1
H12A H 0.4827 0.7937 -0.1296 0.077 Uiso 0.50 1 calc PR A 1
H12B H 0.4523 0.7127 -0.1617 0.077 Uiso 0.50 1 calc PR A 1
H12C H 0.5259 0.7306 -0.1562 0.077 Uiso 0.50 1 calc PR A 1
C13A C 0.4044(5) 0.2836(13) -0.0960(3) 0.034(2) Uani 0.50 1 d PDU A 1
C14A C 0.4642(9) 0.215(3) -0.0770(5) 0.047(3) Uani 0.50 1 d PDU A 1
H14A H 0.4775 0.2907 -0.0598 0.071 Uiso 0.50 1 calc PR A 1
H14B H 0.4973 0.2029 -0.0915 0.071 Uiso 0.50 1 calc PR A 1
H14C H 0.4551 0.1070 -0.0680 0.071 Uiso 0.50 1 calc PR A 1
C15A C 0.3837(5) 0.1608(12) -0.1230(3) 0.046(2) Uani 0.50 1 d PDU A 1
H15A H 0.4163 0.1520 -0.1378 0.069 Uiso 0.50 1 calc PR A 1
H15B H 0.3455 0.2006 -0.1345 0.069 Uiso 0.50 1 calc PR A 1
H15C H 0.3763 0.0526 -0.1139 0.069 Uiso 0.50 1 calc PR A 1
C16A C 0.3511(4) 0.2932(13) -0.0729(3) 0.045(2) Uani 0.50 1 d PDU A 1
H16A H 0.3630 0.3692 -0.0554 0.068 Uiso 0.50 1 calc PR A 1
H16B H 0.3439 0.1838 -0.0642 0.068 Uiso 0.50 1 calc PR A 1
H16C H 0.3131 0.3327 -0.0845 0.068 Uiso 0.50 1 calc PR A 1
C17A C 0.2267(7) 0.8364(18) -0.1946(3) 0.0267(13) Uani 0.50 1 d PDU A 1
C18A C 0.1617(7) 0.912(2) -0.2054(8) 0.034(3) Uani 0.50 1 d PDU A 1
H18A H 0.1428 0.9560 -0.1868 0.051 Uiso 0.50 1 calc PR A 1
H18B H 0.1349 0.8264 -0.2154 0.051 Uiso 0.50 1 calc PR A 1
H18C H 0.1668 1.0007 -0.2207 0.051 Uiso 0.50 1 calc PR A 1
C19A C 0.2579(6) 0.7700(14) -0.2240(3) 0.046(2) Uani 0.50 1 d PDU A 1
H19A H 0.2324 0.6825 -0.2341 0.069 Uiso 0.50 1 calc PR A 1
H19B H 0.2989 0.7261 -0.2171 0.069 Uiso 0.50 1 calc PR A 1
H19C H 0.2623 0.8595 -0.2392 0.069 Uiso 0.50 1 calc PR A 1
C20A C 0.2697(5) 0.9764(12) -0.1795(3) 0.043(2) Uani 0.50 1 d PDU A 1
H20A H 0.2515 1.0213 -0.1608 0.065 Uiso 0.50 1 calc PR A 1
H20B H 0.2737 1.0640 -0.1952 0.065 Uiso 0.50 1 calc PR A 1
H20C H 0.3107 0.9309 -0.1731 0.065 Uiso 0.50 1 calc PR A 1
C21A C 0.1648(5) 0.5046(11) -0.1716(3) 0.024(2) Uani 0.50 1 d PDU A 1
C22A C 0.0963(6) 0.5634(14) -0.1721(5) 0.034(2) Uani 0.50 1 d PDU A 1
H22A H 0.0892 0.6144 -0.1516 0.051 Uiso 0.50 1 calc PR A 1
H22B H 0.0686 0.4689 -0.1757 0.051 Uiso 0.50 1 calc PR A 1
H22C H 0.0881 0.6437 -0.1892 0.051 Uiso 0.50 1 calc PR A 1
C23A C 0.1741(5) 0.4226(12) -0.2043(3) 0.041(2) Uani 0.50 1 d PDU A 1
H23A H 0.2169 0.3844 -0.2046 0.061 Uiso 0.50 1 calc PR A 1
H23B H 0.1652 0.5030 -0.2213 0.061 Uiso 0.50 1 calc PR A 1
H23C H 0.1458 0.3290 -0.2075 0.061 Uiso 0.50 1 calc PR A 1
C24A C 0.1758(5) 0.3728(12) -0.1447(3) 0.043(2) Uani 0.50 1 d PDU A 1
H24A H 0.1699 0.4232 -0.1241 0.065 Uiso 0.50 1 calc PR A 1
H24B H 0.2182 0.3304 -0.1446 0.065 Uiso 0.50 1 calc PR A 1
H24C H 0.1464 0.2823 -0.1486 0.065 Uiso 0.50 1 calc PR A 1
O1A O 0.3572(8) 0.4322(14) -0.2072(4) 0.041(2) Uani 0.50 1 d PDU B 1
C25A C 0.3450(15) 0.490(2) -0.1830(6) 0.028(3) Uani 0.50 1 d PDU B 1
C7B C 0.3978(4) 0.5538(12) -0.0713(2) 0.0296(17) Uani 0.50 1 d PDU A 2
H7B1 H 0.3818 0.4598 -0.0595 0.035 Uiso 0.50 1 calc PR A 2
H7B2 H 0.4370 0.5917 -0.0600 0.035 Uiso 0.50 1 calc PR A 2
C8B C 0.2131(4) 0.8548(12) -0.1304(2) 0.0266(17) Uani 0.50 1 d PDU A 2
H8B1 H 0.2260 0.9642 -0.1377 0.032 Uiso 0.50 1 calc PR A 2
H8B2 H 0.1686 0.8593 -0.1267 0.032 Uiso 0.50 1 calc PR A 2
C9B C 0.4878(7) 0.5697(13) -0.1218(3) 0.0344(19) Uani 0.50 1 d PDU A 2
C10B C 0.5434(9) 0.497(2) -0.1003(4) 0.040(3) Uani 0.50 1 d PDU A 2
H10D H 0.5362 0.5137 -0.0779 0.060 Uiso 0.50 1 calc PR A 2
H10E H 0.5817 0.5535 -0.1050 0.060 Uiso 0.50 1 calc PR A 2
H10F H 0.5473 0.3796 -0.1046 0.060 Uiso 0.50 1 calc PR A 2
C11B C 0.4988(4) 0.5450(13) -0.1576(2) 0.040(2) Uani 0.50 1 d PDU A 2
H11D H 0.5020 0.4273 -0.1621 0.061 Uiso 0.50 1 calc PR A 2
H11E H 0.5373 0.6000 -0.1623 0.061 Uiso 0.50 1 calc PR A 2
H11F H 0.4641 0.5922 -0.1708 0.061 Uiso 0.50 1 calc PR A 2
C12B C 0.4835(5) 0.7590(12) -0.1154(3) 0.054(3) Uani 0.50 1 d PDU A 2
H12D H 0.4767 0.7777 -0.0930 0.081 Uiso 0.50 1 calc PR A 2
H12E H 0.4490 0.8056 -0.1289 0.081 Uiso 0.50 1 calc PR A 2
H12F H 0.5222 0.8120 -0.1204 0.081 Uiso 0.50 1 calc PR A 2
C13B C 0.4110(4) 0.2464(12) -0.1081(2) 0.0289(19) Uani 0.50 1 d PDU A 2
C14B C 0.4557(9) 0.179(3) -0.0801(5) 0.047(3) Uani 0.50 1 d PDU A 2
H14D H 0.4461 0.2313 -0.0602 0.071 Uiso 0.50 1 calc PR A 2
H14E H 0.4986 0.2026 -0.0842 0.071 Uiso 0.50 1 calc PR A 2
H14F H 0.4501 0.0594 -0.0783 0.071 Uiso 0.50 1 calc PR A 2
C15B C 0.4265(5) 0.1625(11) -0.1397(2) 0.038(2) Uani 0.50 1 d PDU A 2
H15D H 0.3989 0.2051 -0.1573 0.057 Uiso 0.50 1 calc PR A 2
H15E H 0.4209 0.0435 -0.1379 0.057 Uiso 0.50 1 calc PR A 2
H15F H 0.4695 0.1862 -0.1437 0.057 Uiso 0.50 1 calc PR A 2
C16B C 0.3429(4) 0.1974(13) -0.1017(3) 0.045(2) Uani 0.50 1 d PDU A 2
H16D H 0.3320 0.2485 -0.0818 0.068 Uiso 0.50 1 calc PR A 2
H16E H 0.3400 0.0776 -0.0999 0.068 Uiso 0.50 1 calc PR A 2
H16F H 0.3144 0.2356 -0.1193 0.068 Uiso 0.50 1 calc PR A 2
C17B C 0.2259(7) 0.8317(18) -0.2003(3) 0.0267(13) Uani 0.50 1 d PDU A 2
C18B C 0.1679(8) 0.948(2) -0.2043(7) 0.034(3) Uani 0.50 1 d PDU A 2
H18D H 0.1674 1.0207 -0.1858 0.051 Uiso 0.50 1 calc PR A 2
H18E H 0.1300 0.8817 -0.2061 0.051 Uiso 0.50 1 calc PR A 2
H18F H 0.1700 1.0145 -0.2236 0.051 Uiso 0.50 1 calc PR A 2
C19B C 0.2266(5) 0.7180(13) -0.2299(2) 0.035(2) Uani 0.50 1 d PDU A 2
H19D H 0.1887 0.6517 -0.2319 0.052 Uiso 0.50 1 calc PR A 2
H19E H 0.2627 0.6453 -0.2276 0.052 Uiso 0.50 1 calc PR A 2
H19F H 0.2287 0.7854 -0.2491 0.052 Uiso 0.50 1 calc PR A 2
C20B C 0.2864(5) 0.9386(14) -0.1971(3) 0.047(2) Uani 0.50 1 d PDU A 2
H20D H 0.2857 1.0103 -0.1784 0.071 Uiso 0.50 1 calc PR A 2
H20E H 0.2886 1.0059 -0.2162 0.071 Uiso 0.50 1 calc PR A 2
H20F H 0.3226 0.8663 -0.1946 0.071 Uiso 0.50 1 calc PR A 2
C21B C 0.1633(6) 0.5475(14) -0.1620(2) 0.029(2) Uani 0.50 1 d PDU A 2
C22B C 0.0986(6) 0.6173(14) -0.1736(4) 0.034(2) Uani 0.50 1 d PDU A 2
H22D H 0.0894 0.7132 -0.1607 0.051 Uiso 0.50 1 calc PR A 2
H22E H 0.0670 0.5327 -0.1714 0.051 Uiso 0.50 1 calc PR A 2
H22F H 0.0986 0.6500 -0.1959 0.051 Uiso 0.50 1 calc PR A 2
C23B C 0.1782(5) 0.3930(11) -0.1822(3) 0.040(2) Uani 0.50 1 d PDU A 2
H23D H 0.2190 0.3497 -0.1748 0.060 Uiso 0.50 1 calc PR A 2
H23E H 0.1782 0.4242 -0.2047 0.060 Uiso 0.50 1 calc PR A 2
H23F H 0.1467 0.3084 -0.1798 0.060 Uiso 0.50 1 calc PR A 2
C24B C 0.1611(5) 0.4880(14) -0.1267(2) 0.043(2) Uani 0.50 1 d PDU A 2
H24D H 0.1518 0.5816 -0.1132 0.065 Uiso 0.50 1 calc PR A 2
H24E H 0.2013 0.4411 -0.1192 0.065 Uiso 0.50 1 calc PR A 2
H24F H 0.1289 0.4043 -0.1256 0.065 Uiso 0.50 1 calc PR A 2
O1B O 0.3470(8) 0.3765(14) -0.2042(4) 0.041(2) Uani 0.50 1 d PDU B 2
C25B C 0.3378(15) 0.452(2) -0.1813(6) 0.028(3) Uani 0.50 1 d PDU B 2
C26 C 0.0954(2) 0.2813(6) -0.02205(10) 0.0317(8) Uani 1 1 d U . .
C27 C 0.1563(2) 0.2191(6) -0.02467(11) 0.0370(10) Uani 1 1 d U . .
H27 H 0.1654 0.1084 -0.0189 0.044 Uiso 1 1 calc R . .
C28 C 0.2031(2) 0.3190(6) -0.03560(12) 0.0403(10) Uani 1 1 d U . .
H28 H 0.2434 0.2758 -0.0371 0.048 Uiso 1 1 calc R . .
C29 C 0.1901(2) 0.4834(7) -0.04431(11) 0.0409(10) Uani 1 1 d U . .
H29 H 0.2215 0.5505 -0.0520 0.049 Uiso 1 1 calc R . .
C30 C 0.1306(3) 0.5478(6) -0.04150(12) 0.0441(11) Uani 1 1 d U . .
H30 H 0.1222 0.6591 -0.0471 0.053 Uiso 1 1 calc R . .
C31 C 0.0835(2) 0.4491(6) -0.03051(12) 0.0405(10) Uani 1 1 d U . .
H31 H 0.0435 0.4941 -0.0287 0.049 Uiso 1 1 calc R . .
C32 C 0.0456(2) 0.1760(6) -0.01149(11) 0.0372(10) Uani 1 1 d U . .
H32 H 0.0180 0.2330 -0.0060 0.045 Uiso 0.50 1 d P . .
C33A C 0.0050(5) 0.0876(12) -0.0015(2) 0.0383(19) Uani 0.50 1 d PU . .
C33B C -0.0458(5) -0.0130(13) 0.0084(2) 0.039(2) Uani 0.50 1 d PU . .
H33B H -0.0825 0.0429 0.0130 0.047 Uiso 0.50 1 calc PR . .
C34 C 0.5000 0.0608(15) -0.2500 0.053(4) Uiso 0.50 2 d SPGDU . .
C35 C 0.4607(3) -0.0500(19) -0.23514(12) 0.062(9) Uiso 0.25 1 d PGDU . .
H35 H 0.4289 -0.0091 -0.2231 0.075 Uiso 0.25 1 calc PR . .
C36 C 0.4691(5) -0.2221(17) -0.2383(2) 0.087(8) Uiso 0.25 1 d PGDU . .
H36 H 0.4428 -0.2963 -0.2284 0.104 Uiso 0.25 1 calc PR . .
C37 C 0.5167(7) -0.2832(15) -0.2564(3) 0.067(7) Uiso 0.25 1 d PGDU . .
H37 H 0.5223 -0.3983 -0.2585 0.081 Uiso 0.25 1 calc PR . .
C38 C 0.5560(5) -0.1723(18) -0.2712(2) 0.073(7) Uiso 0.25 1 d PGDU . .
H38 H 0.5879 -0.2132 -0.2833 0.087 Uiso 0.25 1 calc PR . .
C39 C 0.5476(2) -0.0003(17) -0.26803(12) 0.059(7) Uiso 0.25 1 d PGDU . .
H39 H 0.5739 0.0739 -0.2780 0.071 Uiso 0.25 1 calc PR . .
C40 C 0.5000 0.236(3) -0.2500 0.061(5) Uiso 0.50 2 d SPDU . .
C41 C 0.5157(8) 0.371(3) -0.2559(3) 0.053(5) Uiso 0.25 1 d PDU . .
C42 C 0.5000 0.8669(12) -0.2500 0.040(3) Uiso 0.50 2 d SPGDU . .
C43 C 0.45212(19) 0.9255(13) -0.23183(12) 0.041(5) Uiso 0.25 1 d PGDU . .
H43 H 0.4262 0.8498 -0.2220 0.049 Uiso 0.25 1 calc PR . .
C44 C 0.4430(4) 1.0970(14) -0.22833(19) 0.043(4) Uiso 0.25 1 d PGDU . .
H44 H 0.4110 1.1362 -0.2162 0.052 Uiso 0.25 1 calc PR . .
C45 C 0.4817(5) 1.2100(12) -0.2430(2) 0.027(3) Uiso 0.25 1 d PGDU . .
H45 H 0.4756 1.3248 -0.2407 0.033 Uiso 0.25 1 calc PR . .
C46 C 0.5296(4) 1.1515(13) -0.26117(19) 0.047(5) Uiso 0.25 1 d PGDU . .
H46 H 0.5555 1.2271 -0.2710 0.057 Uiso 0.25 1 calc PR . .
C47 C 0.5387(2) 0.9799(13) -0.26467(12) 0.043(6) Uiso 0.25 1 d PGDU . .
H47 H 0.5708 0.9408 -0.2768 0.052 Uiso 0.25 1 calc PR . .
C48 C 0.5000 0.689(3) -0.2500 0.065(5) Uiso 0.50 2 d SPDU . .
H48 H 0.4660 0.6680 -0.2380 0.078 Uiso 0.25 1 d P . .
C49 C 0.5150(7) 0.547(2) -0.2556(3) 0.044(4) Uiso 0.25 1 d PDU . .
H49 H 0.5487 0.5677 -0.2681 0.053 Uiso 0.25 1 calc PR . .

loop_
_atom_site_aniso_label
_atom_site_aniso_U_11
_atom_site_aniso_U_22
_atom_site_aniso_U_33
_atom_site_aniso_U_23
_atom_site_aniso_U_13
_atom_site_aniso_U_12
Ir1 0.01840(6) 0.02570(7) 0.01853(6) -0.00209(6) 0.00095(4) 0.00751(5)
P1 0.0184(4) 0.0307(5) 0.0258(5) -0.0020(4) -0.0015(3) 0.0079(4)
P2 0.0199(4) 0.0313(5) 0.0184(4) -0.0010(4) 0.0002(3) 0.0093(4)
C1 0.0213(15) 0.0198(15) 0.0227(17) 0.0004(13) -0.0004(13) 0.0006(13)
C2 0.0290(19) 0.051(3) 0.029(2) -0.0155(19) -0.0070(16) 0.0137(18)
C3 0.040(2) 0.054(3) 0.029(2) -0.018(2) -0.0098(18) 0.014(2)
C4 0.044(2) 0.035(2) 0.028(2) -0.0143(17) -0.0007(17) 0.0074(18)
C5 0.038(2) 0.029(2) 0.0269(19) -0.0057(16) 0.0012(16) 0.0131(16)
C6 0.0308(18) 0.0278(18) 0.0206(17) -0.0015(14) 0.0007(14) 0.0123(15)
C7A 0.026(4) 0.040(4) 0.023(4) -0.005(4) -0.005(3) 0.006(3)
C8A 0.023(4) 0.033(4) 0.023(4) -0.009(4) -0.001(3) 0.012(3)
C9A 0.019(2) 0.034(4) 0.050(5) -0.003(3) 0.005(3) 0.005(3)
C10A 0.022(3) 0.043(7) 0.054(5) -0.003(4) 0.001(3) -0.001(4)
C11A 0.035(5) 0.051(6) 0.064(6) -0.014(5) 0.018(4) 0.007(4)
C12A 0.034(5) 0.048(5) 0.072(7) 0.019(5) 0.009(5) -0.001(4)
C13A 0.032(4) 0.030(5) 0.039(6) -0.001(4) 0.004(4) 0.008(3)
C14A 0.048(5) 0.038(8) 0.054(4) 0.010(4) -0.009(3) 0.014(5)
C15A 0.051(5) 0.028(4) 0.061(6) -0.002(4) 0.005(5) 0.005(4)
C16A 0.038(5) 0.043(5) 0.055(6) 0.021(4) 0.004(4) 0.009(4)
C17A 0.032(2) 0.0225(18) 0.024(4) 0.005(2) -0.003(2) 0.0017(15)
C18A 0.039(3) 0.024(7) 0.036(3) 0.005(5) -0.010(3) 0.006(4)
C19A 0.054(6) 0.044(6) 0.041(5) 0.013(4) 0.014(5) 0.011(5)
C20A 0.029(4) 0.029(4) 0.070(7) 0.015(5) -0.006(4) -0.005(3)
C21A 0.020(3) 0.019(5) 0.034(5) 0.002(4) 0.000(4) 0.003(3)
C22A 0.022(2) 0.035(6) 0.044(3) 0.004(5) -0.0039(19) -0.003(4)
C23A 0.043(5) 0.029(4) 0.049(5) -0.015(4) -0.008(4) -0.001(4)
C24A 0.035(4) 0.036(4) 0.058(6) 0.016(4) -0.001(4) -0.004(4)
O1A 0.041(5) 0.050(7) 0.032(3) -0.010(5) 0.003(3) 0.014(5)
C25A 0.022(6) 0.033(7) 0.029(3) 0.003(5) 0.001(2) 0.007(6)
C7B 0.028(4) 0.036(4) 0.023(4) -0.004(3) -0.009(3) 0.009(3)
C8B 0.030(4) 0.023(4) 0.026(4) -0.006(3) -0.001(3) 0.009(3)
C9B 0.019(2) 0.034(4) 0.050(5) -0.003(3) 0.005(3) 0.005(3)
C10B 0.022(3) 0.043(7) 0.054(5) -0.003(4) 0.001(3) -0.001(4)
C11B 0.026(4) 0.046(5) 0.050(5) 0.008(4) 0.010(4) -0.002(4)
C12B 0.031(4) 0.035(5) 0.096(8) -0.014(5) 0.008(5) -0.006(4)
C13B 0.031(4) 0.026(4) 0.030(5) 0.004(4) -0.003(4) 0.006(4)
C14B 0.048(5) 0.038(8) 0.054(4) 0.010(4) -0.009(3) 0.014(5)
C15B 0.046(5) 0.023(4) 0.045(5) -0.003(4) 0.003(4) 0.009(4)
C16B 0.045(5) 0.040(5) 0.051(6) 0.013(4) 0.004(4) 0.000(4)
C17B 0.032(2) 0.0225(18) 0.024(4) 0.005(2) -0.003(2) 0.0017(15)
C18B 0.039(3) 0.024(7) 0.036(3) 0.005(5) -0.010(3) 0.006(4)
C19B 0.048(5) 0.040(5) 0.016(4) 0.001(3) 0.000(4) 0.011(4)
C20B 0.050(5) 0.044(6) 0.047(6) 0.020(5) -0.002(5) -0.012(5)
C21B 0.026(4) 0.026(5) 0.033(5) -0.004(4) 0.002(4) 0.001(4)
C22B 0.022(2) 0.035(6) 0.044(3) 0.004(5) -0.0039(19) -0.003(4)
C23B 0.041(5) 0.023(4) 0.054(6) -0.007(4) -0.007(4) -0.002(3)
C24B 0.035(4) 0.054(6) 0.041(5) 0.019(4) 0.000(4) -0.014(4)
O1B 0.041(5) 0.050(7) 0.032(3) -0.010(5) 0.003(3) 0.014(5)
C25B 0.022(6) 0.033(7) 0.029(3) 0.003(5) 0.001(2) 0.007(6)
C26 0.037(2) 0.036(2) 0.0219(18) -0.0016(16) -0.0040(15) 0.0012(17)
C27 0.040(2) 0.033(2) 0.039(2) -0.0038(18) 0.0057(19) 0.0041(18)
C28 0.039(2) 0.047(3) 0.035(2) -0.005(2) 0.0074(19) 0.004(2)
C29 0.048(3) 0.050(3) 0.025(2) -0.0008(19) 0.0002(19) -0.010(2)
C30 0.055(3) 0.039(3) 0.037(2) 0.006(2) -0.007(2) 0.001(2)
C31 0.041(2) 0.039(2) 0.040(2) 0.006(2) -0.0020(19) 0.0087(19)
C32 0.038(2) 0.045(3) 0.028(2) -0.0007(19) -0.0015(17) 0.0020(19)
C33A 0.037(4) 0.048(5) 0.029(4) 0.002(4) -0.010(3) -0.002(4)
C33B 0.040(5) 0.048(5) 0.028(4) 0.008(4) -0.005(4) 0.001(4)

loop_
_atom_type_symbol
_atom_type_description
_atom_type_scat_dispersion_real
_atom_type_scat_dispersion_imag
_atom_type_scat_source
C C 0.0033 0.0016 'International Tables Vol C Tables 4.2.6.8 and 6.1.1.4'
H H 0.0000 0.0000 'International Tables Vol C Tables 4.2.6.8 and 6.1.1.4'
O O 0.0106 0.0060 'International Tables Vol C Tables 4.2.6.8 and 6.1.1.4'
P P 0.1023 0.0942 'International Tables Vol C Tables 4.2.6.8 and 6.1.1.4'
Ir Ir -1.4442 7.9887 'International Tables Vol C Tables 4.2.6.8 and 6.1.1.4'

loop_
_geom_angle_atom_site_label_1
_geom_angle_atom_site_label_2
_geom_angle_atom_site_label_3
_geom_angle
_geom_angle_site_symmetry_1
_geom_angle_site_symmetry_3
C25A Ir1 C25B 10.7(11) . .
C25A Ir1 C1 173.0(6) . .
C25B Ir1 C1 176.3(6) . .
C25A Ir1 P1 98.0(10) . .
C25B Ir1 P1 97.4(10) . .
C1 Ir1 P1 82.40(10) . .
C25A Ir1 P2 97.6(10) . .
C25B Ir1 P2 97.4(10) . .
C1 Ir1 P2 82.47(10) . .
P1 Ir1 P2 164.22(4) . .
C13A P1 C9B 120.0(5) . .
C13A P1 C7B 82.4(5) . .
C9B P1 C7B 107.8(5) . .
C13A P1 C7A 106.3(5) . .
C9B P1 C7A 87.5(4) . .
C7B P1 C7A 25.7(4) . .
C13A P1 C9A 114.4(4) . .
C9B P1 C9A 12.8(5) . .
C7B P1 C9A 119.7(5) . .
C7A P1 C9A 100.2(4) . .
C13A P1 C13B 18.1(3) . .
C9B P1 C13B 112.0(4) . .
C7B P1 C13B 100.4(4) . .
C7A P1 C13B 123.6(4) . .
C9A P1 C13B 103.4(4) . .
C13A P1 Ir1 114.6(3) . .
C9B P1 Ir1 118.3(4) . .
C7B P1 Ir1 105.6(2) . .
C7A P1 Ir1 103.3(3) . .
C9A P1 Ir1 115.7(4) . .
C13B P1 Ir1 110.8(3) . .
C21B P2 C17A 117.0(5) . .
C21B P2 C8A 85.7(5) . .
C17A P2 C8A 110.3(5) . .
C21B P2 C8B 105.7(5) . .
C17A P2 C8B 93.3(5) . .
C8A P2 C8B 21.6(3) . .
C21B P2 C17B 114.0(5) . .
C17A P2 C17B 5.4(7) . .
C8A P2 C17B 115.0(5) . .
C8B P2 C17B 98.5(5) . .
C21B P2 C21A 14.5(4) . .
C17A P2 C21A 111.5(5) . .
C8A P2 C21A 100.2(4) . .
C8B P2 C21A 120.1(4) . .
C17B P2 C21A 107.5(5) . .
C21B P2 Ir1 115.9(4) . .
C17A P2 Ir1 116.8(5) . .
C8A P2 Ir1 105.6(3) . .
C8B P2 Ir1 103.3(3) . .
C17B P2 Ir1 116.4(4) . .
C21A P2 Ir1 111.0(3) . .
C2 C1 C6 115.7(3) . .
C2 C1 Ir1 122.2(3) . .
C6 C1 Ir1 122.2(3) . .
C3 C2 C1 121.8(4) . .
C3 C2 C7A 118.6(5) . .
C1 C2 C7A 117.5(5) . .
C3 C2 C7B 118.7(5) . .
C1 C2 C7B 117.0(4) . .
C7A C2 C7B 30.8(4) . .
C4 C3 C2 120.5(4) . .
C3 C4 C5 119.4(4) . .
C4 C5 C6 120.5(4) . .
C5 C6 C1 122.1(4) . .
C5 C6 C8B 117.2(4) . .
C1 C6 C8B 119.0(4) . .
C5 C6 C8A 119.6(4) . .
C1 C6 C8A 116.7(4) . .
C8B C6 C8A 26.5(4) . .
C2 C7A P1 107.1(5) . .
C6 C8A P2 109.5(5) . .
C12A C9A C11A 108.3(9) . .
C12A C9A C10A 107.5(10) . .
C11A C9A C10A 110.1(11) . .
C12A C9A P1 108.0(8) . .
C11A C9A P1 106.6(8) . .
C10A C9A P1 116.1(10) . .
C15A C13A C16A 107.7(8) . .
C15A C13A C14A 108.8(10) . .
C16A C13A C14A 108.7(11) . .
C15A C13A P1 109.5(8) . .
C16A C13A P1 106.2(7) . .
C14A C13A P1 115.7(11) . .
C19A C17A C18A 110.1(13) . .
C19A C17A C20A 107.0(10) . .
C18A C17A C20A 108.9(11) . .
C19A C17A P2 112.6(10) . .
C18A C17A P2 115.8(14) . .
C20A C17A P2 101.7(8) . .
C23A C21A C22A 107.8(10) . .
C23A C21A C24A 109.0(8) . .
C22A C21A C24A 108.1(9) . .
C23A C21A P2 110.9(7) . .
C22A C21A P2 113.7(7) . .
C24A C21A P2 107.2(7) . .
O1A C25A Ir1 178.8(19) . .
C2 C7B P1 107.3(5) . .
C6 C8B P2 106.8(5) . .
C11B C9B C12B 107.9(9) . .
C11B C9B C10B 110.0(11) . .
C12B C9B C10B 108.9(10) . .
C11B C9B P1 111.3(8) . .
C12B C9B P1 103.9(7) . .
C10B C9B P1 114.5(10) . .
C15B C13B C14B 109.2(11) . .
C15B C13B C16B 107.7(8) . .
C14B C13B C16B 108.2(11) . .
C15B C13B P1 110.6(6) . .
C14B C13B P1 114.7(10) . .
C16B C13B P1 106.2(6) . .
C19B C17B C20B 109.8(10) . .
C19B C17B C18B 109.1(11) . .
C20B C17B C18B 109.3(12) . .
C19B C17B P2 107.4(9) . .
C20B C17B P2 107.0(9) . .
C18B C17B P2 114.2(14) . .
C22B C21B C23B 109.9(9) . .
C22B C21B C24B 108.5(10) . .
C23B C21B C24B 106.9(9) . .
C22B C21B P2 116.7(8) . .
C23B C21B P2 108.2(7) . .
C24B C21B P2 106.1(7) . .
O1B C25B Ir1 178.7(19) . .
C27 C26 C31 118.0(4) . .
C27 C26 C32 121.5(4) . .
C31 C26 C32 120.5(4) . .
C28 C27 C26 121.1(4) . .
C27 C28 C29 120.0(5) . .
C30 C29 C28 119.9(5) . .
C29 C30 C31 120.6(5) . .
C30 C31 C26 120.4(5) . .
C33A C32 C26 177.6(6) . .
C32 C33A C33B 175.9(9) . .
C32 C33B C33A 126.1(10) 5 .
C35 C34 C39 120.0 . .
C35 C34 C40 129.5(4) . .
C39 C34 C40 110.5(4) . .
C35 C34 C44 151.0(8) . 2_644
C39 C34 C44 31.0(8) . 2_644
C40 C34 C44 79.5(7) . 2_644
C35 C34 C44 49.9(7) . 1_545
C39 C34 C44 169.9(7) . 1_545
C40 C34 C44 79.5(5) . 1_545
C44 C34 C44 159.1(11) 2_644 1_545
C35 C34 C43 101.0(7) . 2_644
C39 C34 C43 19.0(7) . 2_644
C40 C34 C43 129.5(6) . 2_644
C44 C34 C43 50.0(10) 2_644 2_644
C44 C34 C43 151.0(10) 1_545 2_644
C35 C34 C43 0.1(7) . 1_545
C39 C34 C43 120.0(10) . 1_545
C40 C34 C43 129.5(9) . 1_545
C44 C34 C43 151.0(9) 2_644 1_545
C44 C34 C43 50.0(8) 1_545 1_545
C43 C34 C43 101.0(15) 2_644 1_545
C34 C35 C36 120.0 . .
C35 C36 C37 120.0 . .
C36 C37 C38 120.0 . .
C39 C38 C37 120.0 . .
C38 C39 C34 120.0 . .
C41 C40 C34 158.4(11) . .
C40 C41 C49 158(2) . .
C43 C42 C47 120.0 . .
C43 C42 C48 109.6(2) . .
C47 C42 C48 130.4(2) . .
C43 C42 C38 31.2(9) . 2_664
C47 C42 C38 151.2(9) . 2_664
C48 C42 C38 78.5(9) . 2_664
C43 C42 C38 171.9(6) . 1_565
C47 C42 C38 51.9(6) . 1_565
C48 C42 C38 78.5(5) . 1_565
C38 C42 C38 156.9(13) 2_664 1_565
C43 C42 C39 19.5(9) . 2_664
C47 C42 C39 100.5(9) . 2_664
C48 C42 C39 129.1(8) . 2_664
C38 C42 C39 50.7(15) 2_664 2_664
C38 C42 C39 152.4(12) 1_565 2_664
C43 C42 C39 121.3(13) . 1_565
C47 C42 C39 1.3(14) . 1_565
C48 C42 C39 129.1(13) . 1_565
C38 C42 C39 152.4(10) 2_664 1_565
C38 C42 C39 50.7(12) 1_565 1_565
C39 C42 C39 102(2) 2_664 1_565
C44 C43 C42 120.0 . .
C45 C44 C43 120.0 . .
C44 C45 C46 120.0 . .
C45 C46 C47 120.0 . .
C46 C47 C42 120.0 . .
C49 C48 C42 160.2(10) . .
C48 C49 C41 161.0(19) . .

loop_
_geom_bond_atom_site_label_1
_geom_bond_atom_site_label_2
_geom_bond_distance
_geom_bond_site_symmetry_2
Ir1 C25A 1.839(19) .
Ir1 C25B 1.877(19) .
Ir1 C1 2.080(4) .
Ir1 P1 2.2873(10) .
Ir1 P2 2.2891(9) .
P1 C13A 1.802(10) .
P1 C9B 1.807(13) .
P1 C7B 1.827(8) .
P1 C7A 1.880(9) .
P1 C9A 1.929(13) .
P1 C13B 1.958(9) .
P2 C21B 1.766(12) .
P2 C17A 1.793(16) .
P2 C8A 1.801(8) .
P2 C8B 1.913(8) .
P2 C17B 1.950(15) .
P2 C21A 1.995(10) .
C1 C2 1.409(5) .
C1 C6 1.413(5) .
C2 C3 1.396(6) .
C2 C7A 1.526(9) .
C2 C7B 1.580(9) .
C3 C4 1.376(6) .
C4 C5 1.378(6) .
C5 C6 1.387(5) .
C6 C8B 1.500(10) .
C6 C8A 1.565(9) .
C9A C12A 1.528(12) .
C9A C11A 1.534(12) .
C9A C10A 1.537(12) .
C13A C15A 1.525(13) .
C13A C16A 1.537(12) .
C13A C14A 1.541(12) .
C17A C19A 1.521(12) .
C17A C18A 1.539(12) .
C17A C20A 1.543(12) .
C21A C23A 1.527(13) .
C21A C22A 1.527(11) .
C21A C24A 1.534(11) .
O1A C25A 1.148(11) .
C9B C11B 1.528(13) .
C9B C12B 1.535(12) .
C9B C10B 1.535(12) .
C13B C15B 1.523(12) .
C13B C14B 1.538(12) .
C13B C16B 1.541(12) .
C17B C19B 1.526(11) .
C17B C20B 1.538(12) .
C17B C18B 1.542(11) .
C21B C22B 1.525(12) .
C21B C23B 1.534(12) .
C21B C24B 1.538(11) .
O1B C25B 1.152(11) .
C26 C27 1.398(6) .
C26 C31 1.400(6) .
C26 C32 1.443(7) .
C27 C28 1.376(7) .
C28 C29 1.381(7) .
C29 C30 1.376(7) .
C30 C31 1.378(7) .
C32 C33A 1.209(11) .
C33A C33B 1.429(13) .
C33B C32 1.306(11) 5
C34 C35 1.3899 .
C34 C39 1.3901 .
C34 C40 1.39(2) .
C34 C44 1.59(2) 2_644
C34 C44 1.59(3) 1_545
C34 C43 1.70(3) 2_644
C34 C43 1.70(2) 1_545
C35 C36 1.3900 .
C36 C37 1.3900 .
C37 C38 1.3900 .
C38 C39 1.3900 .
C40 C41 1.16(3) .
C41 C49 1.40(3) .
C42 C43 1.3901 .
C42 C47 1.3899 .
C42 C48 1.42(2) .
C42 C38 1.56(4) 2_664
C42 C38 1.56(4) 1_565
C42 C39 1.68(5) 2_664
C42 C39 1.68(4) 1_565
C43 C44 1.3900 .
C44 C45 1.3900 .
C45 C46 1.3900 .
C46 C47 1.3900 .
C48 C49 1.21(3) .

loop_
_geom_torsion_atom_site_label_1
_geom_torsion_atom_site_label_2
_geom_torsion_atom_site_label_3
_geom_torsion_atom_site_label_4
_geom_torsion
_geom_torsion_site_symmetry_1
_geom_torsion_site_symmetry_4
C25A Ir1 P1 C13A -87.1(7) . .
C25B Ir1 P1 C13A -76.4(7) . .
C1 Ir1 P1 C13A 99.9(4) . .
P2 Ir1 P1 C13A 83.3(4) . .
C25A Ir1 P1 C9B 63.3(7) . .
C25B Ir1 P1 C9B 74.1(7) . .
C1 Ir1 P1 C9B -109.6(4) . .
P2 Ir1 P1 C9B -126.2(4) . .
C25A Ir1 P1 C7B -175.8(7) . .
C25B Ir1 P1 C7B -165.1(7) . .
C1 Ir1 P1 C7B 11.2(4) . .
P2 Ir1 P1 C7B -5.4(4) . .
C25A Ir1 P1 C7A 157.7(7) . .
C25B Ir1 P1 C7A 168.5(7) . .
C1 Ir1 P1 C7A -15.3(3) . .
P2 Ir1 P1 C7A -31.8(4) . .
C25A Ir1 P1 C9A 49.3(7) . .
C25B Ir1 P1 C9A 60.0(7) . .
C1 Ir1 P1 C9A -123.7(4) . .
P2 Ir1 P1 C9A -140.3(4) . .
C25A Ir1 P1 C13B -68.0(7) . .
C25B Ir1 P1 C13B -57.2(7) . .
C1 Ir1 P1 C13B 119.0(3) . .
P2 Ir1 P1 C13B 102.4(4) . .
C25A Ir1 P2 C21B 86.0(7) . .
C25B Ir1 P2 C21B 75.2(7) . .
C1 Ir1 P2 C21B -101.0(4) . .
P1 Ir1 P2 C21B -84.4(4) . .
C25A Ir1 P2 C17A -58.2(7) . .
C25B Ir1 P2 C17A -69.0(7) . .
C1 Ir1 P2 C17A 114.8(4) . .
P1 Ir1 P2 C17A 131.4(4) . .
C25A Ir1 P2 C8A 178.9(7) . .
C25B Ir1 P2 C8A 168.1(7) . .
C1 Ir1 P2 C8A -8.2(4) . .
P1 Ir1 P2 C8A 8.4(4) . .
C25A Ir1 P2 C8B -158.9(7) . .
C25B Ir1 P2 C8B -169.7(7) . .
C1 Ir1 P2 C8B 14.1(3) . .
P1 Ir1 P2 C8B 30.7(4) . .
C25A Ir1 P2 C17B -52.2(7) . .
C25B Ir1 P2 C17B -63.0(7) . .
C1 Ir1 P2 C17B 120.8(4) . .
P1 Ir1 P2 C17B 137.3(4) . .
C25A Ir1 P2 C21A 71.1(7) . .
C25B Ir1 P2 C21A 60.4(7) . .
C1 Ir1 P2 C21A -115.9(3) . .
P1 Ir1 P2 C21A -99.3(4) . .
C25A Ir1 C1 C2 -92(9) . .
C25B Ir1 C1 C2 89(16) . .
P1 Ir1 C1 C2 2.0(3) . .
P2 Ir1 C1 C2 177.6(4) . .
C25A Ir1 C1 C6 88(9) . .
C25B Ir1 C1 C6 -91(16) . .
P1 Ir1 C1 C6 -178.2(3) . .
P2 Ir1 C1 C6 -2.7(3) . .
C6 C1 C2 C3 0.5(7) . .
Ir1 C1 C2 C3 -179.7(4) . .
C6 C1 C2 C7A -162.9(6) . .
Ir1 C1 C2 C7A 16.9(7) . .
C6 C1 C2 C7B 162.4(5) . .
Ir1 C1 C2 C7B -17.9(7) . .
C1 C2 C3 C4 -1.2(8) . .
C7A C2 C3 C4 162.0(6) . .
C7B C2 C3 C4 -162.8(6) . .
C2 C3 C4 C5 1.1(8) . .
C3 C4 C5 C6 -0.3(7) . .
C4 C5 C6 C1 -0.4(7) . .
C4 C5 C6 C8B -165.3(6) . .
C4 C5 C6 C8A 164.6(6) . .
C2 C1 C6 C5 0.3(6) . .
Ir1 C1 C6 C5 -179.5(3) . .
C2 C1 C6 C8B 164.9(6) . .
Ir1 C1 C6 C8B -14.9(7) . .
C2 C1 C6 C8A -165.1(6) . .
Ir1 C1 C6 C8A 15.1(6) . .
C3 C2 C7A P1 167.3(5) . .
C1 C2 C7A P1 -28.8(8) . .
C7B C2 C7A P1 68.5(8) . .
C13A P1 C7A C2 -94.2(6) . .
C9B P1 C7A C2 145.3(7) . .
C7B P1 C7A C2 -71.7(9) . .
C9A P1 C7A C2 146.4(6) . .
C13B P1 C7A C2 -99.8(6) . .
Ir1 P1 C7A C2 26.7(6) . .
C5 C6 C8A P2 173.3(4) . .
C1 C6 C8A P2 -20.9(8) . .
C8B C6 C8A P2 81.2(11) . .
C21B P2 C8A C6 132.7(7) . .
C17A P2 C8A C6 -110.0(7) . .
C8B P2 C8A C6 -69.8(11) . .
C17B P2 C8A C6 -112.7(7) . .
C21A P2 C8A C6 132.4(6) . .
Ir1 P2 C8A C6 17.0(7) . .
C13A P1 C9A C12A 174.8(8) . .
C9B P1 C9A C12A -67(3) . .
C7B P1 C9A C12A -89.9(9) . .
C7A P1 C9A C12A -71.9(9) . .
C13B P1 C9A C12A 159.6(8) . .
Ir1 P1 C9A C12A 38.3(9) . .
C13A P1 C9A C11A 58.5(9) . .
C9B P1 C9A C11A 177(4) . .
C7B P1 C9A C11A 153.8(7) . .
C7A P1 C9A C11A 171.8(8) . .
C13B P1 C9A C11A 43.3(9) . .
Ir1 P1 C9A C11A -78.0(8) . .
C13A P1 C9A C10A -64.5(11) . .
C9B P1 C9A C10A 54(3) . .
C7B P1 C9A C10A 30.8(11) . .
C7A P1 C9A C10A 48.7(10) . .
C13B P1 C9A C10A -79.7(10) . .
Ir1 P1 C9A C10A 159.0(9) . .
C9B P1 C13A C15A -98.2(8) . .
C7B P1 C13A C15A 155.5(7) . .
C7A P1 C13A C15A 165.1(6) . .
C9A P1 C13A C15A -85.3(8) . .
C13B P1 C13A C15A -30.0(13) . .
Ir1 P1 C13A C15A 51.7(7) . .
C9B P1 C13A C16A 145.8(7) . .
C7B P1 C13A C16A 39.5(7) . .
C7A P1 C13A C16A 49.1(8) . .
C9A P1 C13A C16A 158.8(7) . .
C13B P1 C13A C16A -146(2) . .
Ir1 P1 C13A C16A -64.2(8) . .
C9B P1 C13A C14A 25.1(13) . .
C7B P1 C13A C14A -81.2(12) . .
C7A P1 C13A C14A -71.5(12) . .
C9A P1 C13A C14A 38.1(13) . .
C13B P1 C13A C14A 93.4(18) . .
Ir1 P1 C13A C14A 175.1(10) . .
C21B P2 C17A C19A -89.6(10) . .
C8A P2 C17A C19A 174.7(8) . .
C8B P2 C17A C19A 160.9(9) . .
C17B P2 C17A C19A -33(9) . .
C21A P2 C17A C19A -74.9(10) . .
Ir1 P2 C17A C19A 54.2(10) . .
C21B P2 C17A C18A 38.4(12) . .
C8A P2 C17A C18A -57.3(11) . .
C8B P2 C17A C18A -71.1(11) . .
C17B P2 C17A C18A 95(9) . .
C21A P2 C17A C18A 53.1(12) . .
Ir1 P2 C17A C18A -177.8(10) . .
C21B P2 C17A C20A 156.2(7) . .
C8A P2 C17A C20A 60.5(9) . .
C8B P2 C17A C20A 46.7(9) . .
C17B P2 C17A C20A -147(10) . .
C21A P2 C17A C20A 170.9(7) . .
Ir1 P2 C17A C20A -60.0(9) . .
C21B P2 C21A C23A 169(2) . .
C17A P2 C21A C23A 53.7(8) . .
C8A P2 C21A C23A 170.4(7) . .
C8B P2 C21A C23A 161.1(6) . .
C17B P2 C21A C23A 49.9(8) . .
Ir1 P2 C21A C23A -78.4(6) . .
C21B P2 C21A C22A 47(2) . .
C17A P2 C21A C22A -68.0(11) . .
C8A P2 C21A C22A 48.6(10) . .
C8B P2 C21A C22A 39.4(10) . .
C17B P2 C21A C22A -71.8(11) . .
Ir1 P2 C21A C22A 159.9(9) . .
C21B P2 C21A C24A -72(2) . .
C17A P2 C21A C24A 172.5(8) . .
C8A P2 C21A C24A -70.8(7) . .
C8B P2 C21A C24A -80.1(8) . .
C17B P2 C21A C24A 168.7(7) . .
Ir1 P2 C21A C24A 40.4(7) . .
C25B Ir1 C25A O1A 15(100) . .
C1 Ir1 C25A O1A -165(100) . .
P1 Ir1 C25A O1A 103(100) . .
P2 Ir1 C25A O1A -75(100) . .
C3 C2 C7B P1 -171.9(5) . .
C1 C2 C7B P1 25.6(8) . .
C7A C2 C7B P1 -73.4(9) . .
C13A P1 C7B C2 -135.1(6) . .
C9B P1 C7B C2 105.8(6) . .
C7A P1 C7B C2 66.6(9) . .
C9A P1 C7B C2 111.1(6) . .
C13B P1 C7B C2 -136.8(6) . .
Ir1 P1 C7B C2 -21.6(6) . .
C5 C6 C8B P2 -168.8(4) . .
C1 C6 C8B P2 25.9(8) . .
C8A C6 C8B P2 -66.4(9) . .
C21B P2 C8B C6 97.9(6) . .
C17A P2 C8B C6 -142.8(7) . .
C8A P2 C8B C6 74.5(11) . .
C17B P2 C8B C6 -144.1(7) . .
C21A P2 C8B C6 99.9(6) . .
Ir1 P2 C8B C6 -24.3(6) . .
C13A P1 C9B C11B 96.8(9) . .
C7B P1 C9B C11B -171.7(7) . .
C7A P1 C9B C11B -155.8(8) . .
C9A P1 C9B C11B 29(3) . .
C13B P1 C9B C11B 78.7(8) . .
Ir1 P1 C9B C11B -52.0(8) . .
C13A P1 C9B C12B -147.2(8) . .
C7B P1 C9B C12B -55.8(9) . .
C7A P1 C9B C12B -39.9(8) . .
C9A P1 C9B C12B 145(4) . .
C13B P1 C9B C12B -165.3(8) . .
Ir1 P1 C9B C12B 63.9(9) . .
C13A P1 C9B C10B -28.6(12) . .
C7B P1 C9B C10B 62.8(10) . .
C7A P1 C9B C10B 78.7(10) . .
C9A P1 C9B C10B -96(3) . .
C13B P1 C9B C10B -46.8(11) . .
Ir1 P1 C9B C10B -177.5(9) . .
C13A P1 C13B C15B 178.7(19) . .
C9B P1 C13B C15B -61.6(8) . .
C7B P1 C13B C15B -175.8(6) . .
C7A P1 C13B C15B -163.9(6) . .
C9A P1 C13B C15B -51.6(7) . .
Ir1 P1 C13B C15B 72.9(6) . .
C13A P1 C13B C14B -57.3(17) . .
C9B P1 C13B C14B 62.5(13) . .
C7B P1 C13B C14B -51.8(12) . .
C7A P1 C13B C14B -39.8(13) . .
C9A P1 C13B C14B 72.4(12) . .
Ir1 P1 C13B C14B -163.0(11) . .
C13A P1 C13B C16B 62.1(16) . .
C9B P1 C13B C16B -178.2(7) . .
C7B P1 C13B C16B 67.6(7) . .
C7A P1 C13B C16B 79.6(7) . .
C9A P1 C13B C16B -168.2(7) . .
Ir1 P1 C13B C16B -43.7(7) . .
C21B P2 C17B C19B -59.8(10) . .
C17A P2 C17B C19B 175(10) . .
C8A P2 C17B C19B -156.5(8) . .
C8B P2 C17B C19B -171.3(8) . .
C21A P2 C17B C19B -45.9(10) . .
Ir1 P2 C17B C19B 79.2(9) . .
C21B P2 C17B C20B -177.6(8) . .
C17A P2 C17B C20B 57(9) . .
C8A P2 C17B C20B 85.7(10) . .
C8B P2 C17B C20B 70.9(9) . .
C21A P2 C17B C20B -163.7(8) . .
Ir1 P2 C17B C20B -38.6(9) . .
C21B P2 C17B C18B 61.3(11) . .
C17A P2 C17B C18B -64(9) . .
C8A P2 C17B C18B -35.5(11) . .
C8B P2 C17B C18B -50.2(10) . .
C21A P2 C17B C18B 75.1(10) . .
Ir1 P2 C17B C18B -159.7(9) . .
C17A P2 C21B C22B -36.4(12) . .
C8A P2 C21B C22B 74.2(10) . .
C8B P2 C21B C22B 65.8(10) . .
C17B P2 C21B C22B -41.3(11) . .
C21A P2 C21B C22B -107(2) . .
Ir1 P2 C21B C22B 179.5(9) . .
C17A P2 C21B C23B 88.2(9) . .
C8A P2 C21B C23B -161.2(8) . .
C8B P2 C21B C23B -169.7(7) . .
C17B P2 C21B C23B 83.3(9) . .
C21A P2 C21B C23B 17.4(17) . .
Ir1 P2 C21B C23B -55.9(8) . .
C17A P2 C21B C24B -157.3(8) . .
C8A P2 C21B C24B -46.7(7) . .
C8B P2 C21B C24B -55.2(8) . .
C17B P2 C21B C24B -162.2(7) . .
C21A P2 C21B C24B 132(3) . .
Ir1 P2 C21B C24B 58.5(8) . .
C25A Ir1 C25B O1B 14(100) . .
C1 Ir1 C25B O1B -166(100) . .
P1 Ir1 C25B O1B -79(100) . .
P2 Ir1 C25B O1B 106(100) . .
C31 C26 C27 C28 -0.8(7) . .
C32 C26 C27 C28 178.2(4) . .
C26 C27 C28 C29 -0.2(7) . .
C27 C28 C29 C30 1.1(7) . .
C28 C29 C30 C31 -1.0(8) . .
C29 C30 C31 C26 -0.1(8) . .
C27 C26 C31 C30 0.9(7) . .
C32 C26 C31 C30 -178.1(4) . .
C27 C26 C32 C33A 67(17) . .
C31 C26 C32 C33A -114(17) . .
C26 C32 C33A C33B 161(11) . .
C32 C33A C33B C32 120(15) . 5
C39 C34 C35 C36 0.0 . .
C40 C34 C35 C36 180.0 . .
C44 C34 C35 C36 0.2(14) 2_644 .
C44 C34 C35 C36 -179.9(7) 1_545 .
C43 C34 C35 C36 0.1(7) 2_644 .
C43 C34 C35 C36 -86(100) 1_545 .
C34 C35 C36 C37 0.0 . .
C35 C36 C37 C38 0.0 . .
C36 C37 C38 C39 0.0 . .
C37 C38 C39 C34 0.0 . .
C35 C34 C39 C38 0.0 . .
C40 C34 C39 C38 -180.0 . .
C44 C34 C39 C38 -180(100) 2_644 .
C44 C34 C39 C38 1(3) 1_545 .
C43 C34 C39 C38 0(2) 2_644 .
C43 C34 C39 C38 0.1(7) 1_545 .
C35 C34 C40 C41 180(100) . .
C39 C34 C40 C41 -0.3(8) . .
C44 C34 C40 C41 -0.4(10) 2_644 .
C44 C34 C40 C41 180(100) 1_545 .
C43 C34 C40 C41 -0.4(11) 2_644 .
C43 C34 C40 C41 180(100) 1_545 .
C34 C40 C41 C49 -179.9(9) . .
C47 C42 C43 C44 0.0 . .
C48 C42 C43 C44 179.95(15) . .
C38 C42 C43 C44 -180(100) 2_664 .
C38 C42 C43 C44 0.4(15) 1_565 .
C39 C42 C43 C44 -0.2(13) 2_664 .
C39 C42 C43 C44 0.02(17) 1_565 .
C42 C43 C44 C45 0.0 . .
C43 C44 C45 C46 0.0 . .
C44 C45 C46 C47 0.0 . .
C45 C46 C47 C42 0.0 . .
C43 C42 C47 C46 0.0 . .
C48 C42 C47 C46 -179.94(18) . .
C38 C42 C47 C46 0.1(10) 2_664 .
C38 C42 C47 C46 -179.9(3) 1_565 .
C39 C42 C47 C46 0.1(4) 2_664 .
C39 C42 C47 C46 -179(100) 1_565 .
C43 C42 C48 C49 -180(100) . .
C47 C42 C48 C49 0.4(8) . .
C38 C42 C48 C49 -180(100) 2_664 .
C38 C42 C48 C49 0.4(8) 1_565 .
C39 C42 C48 C49 -180(100) 2_664 .
C39 C42 C48 C49 0.4(8) 1_565 .
C42 C48 C49 C41 -179.9(11) . .
C40 C41 C49 C48 0(3) . .
